data_7050144
loop_
_publ_author_name
'Ali, Mahammad'
'Ray, Ambarish'
'Sheldrick, William S.'
'Mayer-Figge, H.'
'Gao, Song'
'Sahmes, Alexander I.'

_publ_section_title
;
 Synthesis, crystal structure, EPR and magnetic properties of a
 cyano-bridged Cuii?Niii heterobimetallic complex: an unusual structure
 with long-range ferromagnetic exchange through hydrogen bonding
;
_journal_issue 3
_journal_name_full 'New Journal of Chemistry'
_journal_page_first 412
_journal_paper_doi 10.1039/b306866h
_journal_volume 28
_journal_year 2004
_chemical_formula_sum 'C20 H36 Cu N8 Ni'
_chemical_formula_weight 510.82
_chemical_name_systematic
;
?
;
_space_group_IT_number 15
_symmetry_cell_setting monoclinic
_symmetry_space_group_name_Hall '-C 2yc'
_symmetry_space_group_name_H-M 'C 1 2/c 1'
_atom_sites_solution_hydrogens geom
_atom_sites_solution_primary direct
_atom_sites_solution_secondary difmap
_audit_creation_method SHELXL-97
_cell_angle_alpha 90.00
_cell_angle_beta 115.62(4)
_cell_angle_gamma 90.00
_cell_formula_units_Z 4
_cell_length_a 15.140(9)
_cell_length_b 12.002(4)
_cell_length_c 14.286(5)
_cell_measurement_reflns_used 15
_cell_measurement_temperature 293(2)
_cell_measurement_theta_max 15
_cell_measurement_theta_min 10
_cell_volume 2341(2)
_computing_cell_refinement 'Siemens R3m/V'
_computing_data_collection 'Siemens R3m/V'
_computing_data_reduction XDISK
_computing_molecular_graphics 'Siemens SHELXTL-PLUS (VMS)'
_computing_publication_material SHELXL-97
_computing_structure_refinement 'SHELXL-97 (Sheldrick, 1997)'
_computing_structure_solution 'SHELXS-97 (Sheldrick, 1990)'
_diffrn_ambient_temperature 293(2)
_diffrn_measured_fraction_theta_full 0.951
_diffrn_measured_fraction_theta_max 0.951
_diffrn_measurement_device 'Siemens P4 4-circle-diffractometer'
_diffrn_measurement_method 'Profile fitted'
_diffrn_radiation_monochromator graphite
_diffrn_radiation_source 'fine-focus sealed tube'
_diffrn_radiation_type MoK\a
_diffrn_radiation_wavelength 0.71073
_diffrn_reflns_av_R_equivalents 0.0550
_diffrn_reflns_av_sigmaI/netI 0.0502
_diffrn_reflns_limit_h_max 14
_diffrn_reflns_limit_h_min -19
_diffrn_reflns_limit_k_max 15
_diffrn_reflns_limit_k_min -14
_diffrn_reflns_limit_l_max 17
_diffrn_reflns_limit_l_min -18
_diffrn_reflns_number 3214
_diffrn_reflns_theta_full 27.50
_diffrn_reflns_theta_max 27.50
_diffrn_reflns_theta_min 2.26
_diffrn_standards_decay_% 20
_diffrn_standards_interval_count 100
_diffrn_standards_number 3
_exptl_absorpt_coefficient_mu 1.736
_exptl_absorpt_correction_type empirical
_exptl_crystal_colour blue
_exptl_crystal_density_diffrn 1.449
_exptl_crystal_density_method 'not measured'
_exptl_crystal_description needle
_exptl_crystal_F_000 1076
_exptl_crystal_size_max 0.58
_exptl_crystal_size_mid 0.26
_exptl_crystal_size_min 0.22
_refine_diff_density_max 0.620
_refine_diff_density_min -0.987
_refine_diff_density_rms 0.123
_refine_ls_extinction_method none
_refine_ls_goodness_of_fit_ref 1.030
_refine_ls_hydrogen_treatment mixed
_refine_ls_matrix_type full
_refine_ls_number_parameters 141
_refine_ls_number_reflns 2570
_refine_ls_number_restraints 0
_refine_ls_restrained_S_all 1.030
_refine_ls_R_factor_all 0.0906
_refine_ls_R_factor_gt 0.0604
_refine_ls_shift/su_max 0.000
_refine_ls_shift/su_mean 0.000
_refine_ls_structure_factor_coef Fsqd
_refine_ls_weighting_details 'calc w=1/[\s^2^(Fo^2^)+(0.1124P)^2^+2.5482P] where P=(Fo^2^+2Fc^2^)/3'
_refine_ls_weighting_scheme calc
_refine_ls_wR_factor_gt 0.1568
_refine_ls_wR_factor_ref 0.1822
_reflns_number_gt 1790
_reflns_number_total 2570
_reflns_threshold_expression >2sigma(I)
_cod_data_source_file b306866h.txt
_cod_data_source_block s1
_cod_depositor_comments
;
The following automatic conversions were performed:
'_symmetry_cell_setting' value 'Monoclinic' changed to 'monoclinic'
according to '/home/saulius/struct/CIF-dictionaries/cif_core.dic'
dictionary named 'cif_core.dic' version 2.4.1 from
2010-06-29.

'_exptl_absorpt_correction_type' value 'Empirical' changed to
'empirical' according to
'/home/saulius/struct/CIF-dictionaries/cif_core.dic' dictionary named
'cif_core.dic' version 2.4.1 from 2010-06-29.

Automatic conversion script
Id: cif_fix_enum 1527 2010-12-29 10:47:43Z saulius 
;
_cod_original_cell_volume 2340.8(18)
_cod_original_sg_symbol_H-M C2/c
_cod_original_formula_sum 'C20 H36 N8 Ni Cu'
_cod_database_code 7050144

loop_
_symmetry_equiv_pos_as_xyz
'x, y, z'
'-x, y, -z+1/2'
'x+1/2, y+1/2, z'
'-x+1/2, y+1/2, -z+1/2'
'-x, -y, -z'
'x, -y, z-1/2'
'-x+1/2, -y+1/2, -z'
'x+1/2, -y+1/2, z-1/2'

loop_
_atom_site_label
_atom_site_type_symbol
_atom_site_fract_x
_atom_site_fract_y
_atom_site_fract_z
_atom_site_U_iso_or_equiv
_atom_site_adp_type
_atom_site_occupancy
_atom_site_symmetry_multiplicity
_atom_site_calc_flag
_atom_site_refinement_flags
_atom_site_disorder_assembly
_atom_site_disorder_group
Cu1 Cu 0.0000 -0.27678(6) 0.2500 0.0286(3) Uani 1 2 d S . .
Ni1 Ni 0.0000 0.14358(7) 0.2500 0.0343(3) Uani 1 2 d S . .
N1 N -0.0681(3) -0.2861(3) 0.3465(3) 0.0321(8) Uani 1 1 d . . .
H1 H -0.0500 -0.2232 0.3858 0.035(14) Uiso 1 1 calc R . .
N2 N -0.1051(3) -0.3835(3) 0.1390(3) 0.0312(8) Uani 1 1 d . . .
H2 H -0.0882 -0.4542 0.1632 0.036(14) Uiso 1 1 calc R . .
C1 C -0.1788(4) -0.2858(4) 0.2973(4) 0.0363(10) Uani 1 1 d . . .
C11 C -0.2162(5) -0.3018(6) 0.3816(4) 0.0506(14) Uani 1 1 d . . .
H111 H -0.1972 -0.3740 0.4127 0.076 Uiso 1 1 calc R . .
H112 H -0.2863 -0.2957 0.3505 0.076 Uiso 1 1 calc R . .
H113 H -0.1883 -0.2454 0.4340 0.076 Uiso 1 1 calc R . .
C12 C -0.2114(5) -0.1695(5) 0.2503(4) 0.0469(13) Uani 1 1 d . . .
H121 H -0.1898 -0.1569 0.1972 0.070 Uiso 1 1 calc R . .
H122 H -0.1833 -0.1142 0.3037 0.070 Uiso 1 1 calc R . .
H123 H -0.2816 -0.1646 0.2208 0.070 Uiso 1 1 calc R . .
C2 C -0.2210(4) -0.3782(4) 0.2173(4) 0.0397(11) Uani 1 1 d . . .
H21 H -0.2904 -0.3835 0.1994 0.048 Uiso 1 1 calc R . .
H22 H -0.1913 -0.4477 0.2507 0.048 Uiso 1 1 calc R . .
C3 C -0.2101(4) -0.3703(4) 0.1160(4) 0.0370(11) Uani 1 1 d . . .
H3 H -0.2313 -0.2959 0.0867 0.044 Uiso 1 1 calc R . .
C31 C -0.2752(5) -0.4559(6) 0.0378(5) 0.0568(16) Uani 1 1 d . . .
H311 H -0.3421 -0.4440 0.0251 0.085 Uiso 1 1 calc R . .
H312 H -0.2553 -0.5295 0.0650 0.085 Uiso 1 1 calc R . .
H313 H -0.2691 -0.4481 -0.0260 0.085 Uiso 1 1 calc R . .
C4 C -0.0226(4) -0.3780(4) 0.4192(4) 0.0374(11) Uani 1 1 d . . .
H41 H -0.0486 -0.4487 0.3856 0.045 Uiso 1 1 calc R . .
H42 H -0.0368 -0.3709 0.4789 0.045 Uiso 1 1 calc R . .
C5 C 0.0861(4) -0.3737(5) 0.4531(4) 0.0397(11) Uani 1 1 d . . .
H51 H 0.1123 -0.3039 0.4884 0.048 Uiso 1 1 calc R . .
H52 H 0.1178 -0.4343 0.5008 0.048 Uiso 1 1 calc R . .
C6 C 0.0000 -0.0120(4) 0.2500 0.0251(12) Uani 1 2 d S . .
N6 N 0.0000 -0.1068(6) 0.2500 0.0415(14) Uani 1 2 d S . .
C7 C 0.0011(5) 0.1448(4) 0.1193(4) 0.0473(14) Uani 1 1 d . . .
N7 N 0.0021(5) 0.1469(5) 0.0402(4) 0.0705(17) Uani 1 1 d . . .
C8 C 0.0000 0.3011(6) 0.2500 0.0360(14) Uani 1 2 d S . .
N8 N 0.0000 0.3952(6) 0.2500 0.069(2) Uani 1 2 d S . .

loop_
_atom_site_aniso_label
_atom_site_aniso_U_11
_atom_site_aniso_U_22
_atom_site_aniso_U_33
_atom_site_aniso_U_23
_atom_site_aniso_U_13
_atom_site_aniso_U_12
Cu1 0.0298(5) 0.0286(4) 0.0292(4) 0.000 0.0145(3) 0.000
Ni1 0.0347(6) 0.0290(4) 0.0391(5) 0.000 0.0159(4) 0.000
N1 0.031(2) 0.0376(19) 0.0288(18) 0.0010(15) 0.0136(16) -0.0004(17)
N2 0.029(2) 0.0307(17) 0.0306(18) -0.0023(15) 0.0099(16) -0.0003(17)
C1 0.032(3) 0.040(2) 0.041(2) 0.001(2) 0.020(2) 0.003(2)
C11 0.041(3) 0.072(4) 0.047(3) 0.002(3) 0.027(3) 0.001(3)
C12 0.040(3) 0.050(3) 0.052(3) 0.006(3) 0.020(3) 0.013(3)
C2 0.032(3) 0.047(3) 0.043(3) -0.001(2) 0.018(2) -0.008(2)
C3 0.025(3) 0.041(2) 0.038(2) -0.001(2) 0.007(2) -0.002(2)
C31 0.034(3) 0.083(4) 0.050(3) -0.019(3) 0.016(3) -0.016(3)
C4 0.036(3) 0.043(2) 0.033(2) 0.006(2) 0.015(2) 0.003(2)
C5 0.034(3) 0.053(3) 0.031(2) 0.008(2) 0.013(2) 0.005(2)
C6 0.035(4) 0.014(2) 0.029(3) 0.000 0.017(3) 0.000
N6 0.044(4) 0.046(3) 0.042(3) 0.000 0.025(3) 0.000
C7 0.051(4) 0.046(3) 0.052(3) 0.009(2) 0.029(3) 0.005(2)
N7 0.074(4) 0.088(4) 0.058(3) 0.026(3) 0.036(3) 0.011(3)
C8 0.027(4) 0.034(3) 0.038(3) 0.000 0.006(3) 0.000
N8 0.089(7) 0.025(3) 0.073(5) 0.000 0.015(5) 0.000

loop_
_atom_type_symbol
_atom_type_description
_atom_type_scat_dispersion_real
_atom_type_scat_dispersion_imag
_atom_type_scat_source
C C 0.0033 0.0016 'International Tables Vol C Tables 4.2.6.8 and 6.1.1.4'
H H 0.0000 0.0000 'International Tables Vol C Tables 4.2.6.8 and 6.1.1.4'
N N 0.0061 0.0033 'International Tables Vol C Tables 4.2.6.8 and 6.1.1.4'
Ni Ni 0.3393 1.1124 'International Tables Vol C Tables 4.2.6.8 and 6.1.1.4'
Cu Cu 0.3201 1.2651 'International Tables Vol C Tables 4.2.6.8 and 6.1.1.4'

loop_
_geom_angle_atom_site_label_1
_geom_angle_atom_site_label_2
_geom_angle_atom_site_label_3
_geom_angle
_geom_angle_site_symmetry_1
_geom_angle_site_symmetry_3
_geom_angle_publ_flag
N6 Cu1 N1 93.13(11) . 2 ?
N6 Cu1 N1 93.13(11) . . ?
N1 Cu1 N1 173.7(2) 2 . ?
N6 Cu1 N2 127.11(11) . . ?
N1 Cu1 N2 84.12(16) 2 . ?
N1 Cu1 N2 92.09(16) . . ?
N6 Cu1 N2 127.11(11) . 2 ?
N1 Cu1 N2 92.09(16) 2 2 ?
N1 Cu1 N2 84.12(16) . 2 ?
N2 Cu1 N2 105.8(2) . 2 ?
C6 Ni1 C7 90.45(16) . . ?
C6 Ni1 C7 90.45(16) . 2 ?
C7 Ni1 C7 179.1(3) . 2 ?
C6 Ni1 C8 180.000(1) . . ?
C7 Ni1 C8 89.55(16) . . ?
C7 Ni1 C8 89.55(16) 2 . ?
C4 N1 C1 114.7(4) . . ?
C4 N1 Cu1 107.3(3) . . ?
C1 N1 Cu1 117.7(3) . . ?
C4 N1 H1 105.3 . . ?
C1 N1 H1 105.3 . . ?
Cu1 N1 H1 105.3 . . ?
C5 N2 C3 113.5(4) 2 . ?
C5 N2 Cu1 104.3(3) 2 . ?
C3 N2 Cu1 119.1(3) . . ?
C5 N2 H2 106.4 2 . ?
C3 N2 H2 106.4 . . ?
Cu1 N2 H2 106.4 . . ?
N1 C1 C2 111.7(4) . . ?
N1 C1 C12 106.8(4) . . ?
C2 C1 C12 112.5(4) . . ?
N1 C1 C11 110.0(4) . . ?
C2 C1 C11 108.5(4) . . ?
C12 C1 C11 107.2(4) . . ?
C1 C11 H111 109.5 . . ?
C1 C11 H112 109.5 . . ?
H111 C11 H112 109.5 . . ?
C1 C11 H113 109.5 . . ?
H111 C11 H113 109.5 . . ?
H112 C11 H113 109.5 . . ?
C1 C12 H121 109.5 . . ?
C1 C12 H122 109.5 . . ?
H121 C12 H122 109.5 . . ?
C1 C12 H123 109.5 . . ?
H121 C12 H123 109.5 . . ?
H122 C12 H123 109.5 . . ?
C1 C2 C3 118.9(4) . . ?
C1 C2 H21 107.6 . . ?
C3 C2 H21 107.6 . . ?
C1 C2 H22 107.6 . . ?
C3 C2 H22 107.6 . . ?
H21 C2 H22 107.0 . . ?
N2 C3 C31 112.4(4) . . ?
N2 C3 C2 109.1(4) . . ?
C31 C3 C2 110.6(4) . . ?
N2 C3 H3 108.2 . . ?
C31 C3 H3 108.2 . . ?
C2 C3 H3 108.2 . . ?
C3 C31 H311 109.5 . . ?
C3 C31 H312 109.5 . . ?
H311 C31 H312 109.5 . . ?
C3 C31 H313 109.5 . . ?
H311 C31 H313 109.5 . . ?
H312 C31 H313 109.5 . . ?
N1 C4 C5 108.5(4) . . ?
N1 C4 H41 110.0 . . ?
C5 C4 H41 110.0 . . ?
N1 C4 H42 110.0 . . ?
C5 C4 H42 110.0 . . ?
H41 C4 H42 108.4 . . ?
N2 C5 C4 108.7(4) 2 . ?
N2 C5 H51 109.9 2 . ?
C4 C5 H51 109.9 . . ?
N2 C5 H52 109.9 2 . ?
C4 C5 H52 109.9 . . ?
H51 C5 H52 108.3 . . ?
N6 C6 Ni1 180.0 . . ?
C6 N6 Cu1 180.0 . . ?
N7 C7 Ni1 179.2(6) . . ?
N8 C8 Ni1 180.000(1) . . ?

loop_
_geom_bond_atom_site_label_1
_geom_bond_atom_site_label_2
_geom_bond_distance
_geom_bond_site_symmetry_2
_geom_bond_publ_flag
Cu1 N6 2.041(7) . ?
Cu1 N1 2.052(4) 2 ?
Cu1 N1 2.052(4) . ?
Cu1 N2 2.123(4) . ?
Cu1 N2 2.123(4) 2 ?
Ni1 C6 1.868(5) . ?
Ni1 C7 1.874(6) . ?
Ni1 C7 1.874(6) 2 ?
Ni1 C8 1.891(7) . ?
N1 C4 1.466(6) . ?
N1 C1 1.511(7) . ?
N1 H1 0.9100 . ?
N2 C5 1.468(6) 2 ?
N2 C3 1.485(6) . ?
N2 H2 0.9100 . ?
C1 C2 1.521(7) . ?
C1 C12 1.535(7) . ?
C1 C11 1.549(7) . ?
C11 H111 0.9600 . ?
C11 H112 0.9600 . ?
C11 H113 0.9600 . ?
C12 H121 0.9600 . ?
C12 H122 0.9600 . ?
C12 H123 0.9600 . ?
C2 C3 1.529(7) . ?
C2 H21 0.9700 . ?
C2 H22 0.9700 . ?
C3 C31 1.524(7) . ?
C3 H3 0.9800 . ?
C31 H311 0.9600 . ?
C31 H312 0.9600 . ?
C31 H313 0.9600 . ?
C4 C5 1.503(7) . ?
C4 H41 0.9700 . ?
C4 H42 0.9700 . ?
C5 N2 1.468(6) 2 ?
C5 H51 0.9700 . ?
C5 H52 0.9700 . ?
C6 N6 1.137(9) . ?
C7 N7 1.138(7) . ?
C8 N8 1.129(10) . ?
